data_7204227
loop_
_publ_author_name
'Wang, Changsheng'
'Jung, Gun-Young'
'Batsanov, Andrei S.'
'Bryce, Martin R.'
'Petty, Michael C.'

_publ_section_title
;
 New electron-transporting materials for light emitting diodes:
 1,3,4-oxadiazole--pyridine and 1,3,4-oxadiazole--pyrimidine hybrids
;
_journal_issue 2
_journal_name_full 'Journal of Materials Chemistry'
_journal_page_first 173
_journal_paper_doi 10.1039/b106907c
_journal_volume 12
_journal_year 2002
_chemical_formula_moiety 'C30 H30 N4 O2,C7 H8'
_chemical_formula_sum 'C37 H38 N4 O2'
_chemical_formula_weight 570.71
_chemical_melting_point 512.2(6)
_chemical_name_systematic
; 
2,4-bis[2-(4-tert-butylphenyl)-1,3,4-oxadiazol-5-yl]benzene  
toluene solvate
;
_space_group_IT_number 15
_symmetry_cell_setting monoclinic
_symmetry_space_group_name_Hall '-C 2yc'
_symmetry_space_group_name_H-M 'C 1 2/c 1'
_atom_sites_solution_hydrogens geom
_atom_sites_solution_primary direct
_atom_sites_solution_secondary difmap
_audit_creation_method SHELXL-97
_cell_angle_alpha 90.00
_cell_angle_beta 118.10(1)
_cell_angle_gamma 90.00
_cell_formula_units_Z 8
_cell_length_a 36.596(4)
_cell_length_b 6.445(1)
_cell_length_c 29.798(3)
_cell_measurement_reflns_used 563
_cell_measurement_temperature 100(2)
_cell_measurement_theta_max 20
_cell_measurement_theta_min 12
_cell_volume 6199.8(15)
_computing_cell_refinement 'Bruker SMART'
_computing_data_collection 'Bruker SMART'
_computing_data_reduction 'Bruker SHELXTL'
_computing_molecular_graphics 'Bruker SHELXTL'
_computing_publication_material 'Bruker SHELXTL'
_computing_structure_refinement 'SHELXL-97 (Sheldrick, 1997)'
_computing_structure_solution 'SHELXS-97 (Sheldrick, 1990)'
_diffrn_ambient_temperature 100(2)
_diffrn_detector_area_resol_mean 8
_diffrn_measured_fraction_theta_full 0.999
_diffrn_measured_fraction_theta_max 0.999
_diffrn_measurement_device_type 'SMART 1K CCD area detector'
_diffrn_measurement_method '\w scans'
_diffrn_radiation_monochromator graphite
_diffrn_radiation_source 'fine-focus sealed tube'
_diffrn_radiation_type MoK\a
_diffrn_radiation_wavelength 0.71073
_diffrn_reflns_av_R_equivalents 0.1767
_diffrn_reflns_av_sigmaI/netI 0.1392
_diffrn_reflns_limit_h_max 43
_diffrn_reflns_limit_h_min -39
_diffrn_reflns_limit_k_max 7
_diffrn_reflns_limit_k_min -7
_diffrn_reflns_limit_l_max 26
_diffrn_reflns_limit_l_min -35
_diffrn_reflns_number 17344
_diffrn_reflns_theta_full 25.00
_diffrn_reflns_theta_max 25.00
_diffrn_reflns_theta_min 1.47
_diffrn_standards_decay_% 0.26
_exptl_absorpt_coefficient_mu 0.076
_exptl_absorpt_correction_type none
_exptl_crystal_colour colourless
_exptl_crystal_density_diffrn 1.223
_exptl_crystal_density_method 'not measured'
_exptl_crystal_description plate
_exptl_crystal_F_000 2432
_exptl_crystal_size_max 0.03
_exptl_crystal_size_mid 0.35
_exptl_crystal_size_min 0.40
_refine_diff_density_max 0.488
_refine_diff_density_min -0.443
_refine_diff_density_rms 0.079
_refine_ls_extinction_method none
_refine_ls_goodness_of_fit_ref 1.098
_refine_ls_hydrogen_treatment constr
_refine_ls_matrix_type full
_refine_ls_number_parameters 368
_refine_ls_number_reflns 5465
_refine_ls_number_restraints 0
_refine_ls_restrained_S_all 1.098
_refine_ls_R_factor_all 0.1507
_refine_ls_R_factor_gt 0.0874
_refine_ls_shift/su_max 0.000
_refine_ls_shift/su_mean 0.000
_refine_ls_structure_factor_coef Fsqd
_refine_ls_weighting_details 'calc w=1/[\s^2^(Fo^2^)+(0.0304P)^2^+27.0080P] where P=(Fo^2^+2Fc^2^)/3'
_refine_ls_weighting_scheme calc
_refine_ls_wR_factor_gt 0.1759
_refine_ls_wR_factor_ref 0.2127
_reflns_number_gt 3261
_reflns_number_total 5465
_reflns_threshold_expression I>2\s(I)
_cod_data_source_file b106907c.txt
_cod_data_source_block 2c
_cod_depositor_comments
;
The following automatic conversions were performed:
'_symmetry_cell_setting' value 'Monoclinic' changed to 'monoclinic'
according to '/home/adriana/struct/CIF-dictionaries/cif_core.dic'
dictionary named 'cif_core.dic' version 2.4.1 from 2010-06-29.

Automatic conversion script
Id: cif_fix_enum 1555 2011-01-17 13:19:09Z saulius 

The following automatic conversions were performed:

'_chemical_melting_point' value '238.4--239.7\% C' was changed to
'512.2(6)' - it was converted from degrees Celsius(C) to Kelvins(K),
the average value was taken and precision was estimated.

Automatic conversion script
Id: cif_fix_values 1569 2011-02-09 13:29:24Z adriana 
;
_cod_original_cell_volume 6199.8(13)
_cod_original_sg_symbol_H-M C2/c
_cod_database_code 7204227
_ccdc_comments 'light-emitting diode material'

loop_
_symmetry_equiv_pos_as_xyz
'x, y, z'
'-x, y, -z+1/2'
'x+1/2, y+1/2, z'
'-x+1/2, y+1/2, -z+1/2'
'-x, -y, -z'
'x, -y, z-1/2'
'-x+1/2, -y+1/2, -z'
'x+1/2, -y+1/2, z-1/2'

loop_
_atom_site_label
_atom_site_type_symbol
_atom_site_fract_x
_atom_site_fract_y
_atom_site_fract_z
_atom_site_U_iso_or_equiv
_atom_site_adp_type
_atom_site_occupancy
_atom_site_symmetry_multiplicity
_atom_site_calc_flag
_atom_site_refinement_flags
_atom_site_disorder_assembly
_atom_site_disorder_group
O1 O 0.19600(8) 0.0341(4) 0.45704(10) 0.0197(7) Uani 1 1 d . . .
O2 O 0.29663(8) 0.0651(4) 0.29648(11) 0.0205(7) Uani 1 1 d . . .
N1 N 0.21389(11) 0.3417(5) 0.44060(13) 0.0223(8) Uani 1 1 d . . .
N2 N 0.19498(11) 0.3695(5) 0.47153(13) 0.0219(8) Uani 1 1 d . . .
N3 N 0.26962(11) 0.3587(5) 0.30644(13) 0.0225(8) Uani 1 1 d . . .
N4 N 0.28942(11) 0.3997(5) 0.27674(14) 0.0250(9) Uani 1 1 d . . .
C1 C 0.23127(13) 0.0311(6) 0.40521(15) 0.0202(9) Uani 1 1 d . . .
C2 C 0.24130(12) 0.1407(6) 0.37211(15) 0.0185(9) Uani 1 1 d . . .
H2 H 0.2343 0.2834 0.3657 0.022 Uiso 1 1 d R . .
C3 C 0.26121(12) 0.0408(6) 0.34814(16) 0.0213(9) Uani 1 1 d . . .
C4 C 0.27034(13) -0.1726(6) 0.35635(16) 0.0221(9) Uani 1 1 d . . .
H4 H 0.2838 -0.2417 0.3400 0.026 Uiso 1 1 d R . .
C5 C 0.25953(13) -0.2796(6) 0.38834(17) 0.0245(10) Uani 1 1 d . . .
H5 H 0.2655 -0.4237 0.3936 0.029 Uiso 1 1 d R . .
C6 C 0.24050(13) -0.1829(6) 0.41320(16) 0.0224(10) Uani 1 1 d . . .
H6 H 0.2335 -0.2598 0.4352 0.027 Uiso 1 1 d R . .
C7 C 0.21394(12) 0.1422(6) 0.43284(15) 0.0189(9) Uani 1 1 d . . .
C8 C 0.18484(12) 0.1862(6) 0.48025(15) 0.0207(9) Uani 1 1 d . . .
C9 C 0.27451(13) 0.1607(6) 0.31697(16) 0.0206(9) Uani 1 1 d . . .
C10 C 0.30463(13) 0.2231(6) 0.27181(15) 0.0201(9) Uani 1 1 d . . .
C11 C 0.16412(12) 0.1313(6) 0.50947(16) 0.0222(9) Uani 1 1 d . . .
C12 C 0.15057(13) -0.0734(6) 0.51008(16) 0.0241(10) Uani 1 1 d . . .
H12 H 0.1557 -0.1800 0.4917 0.029 Uiso 1 1 d R . .
C13 C 0.12971(14) -0.1177(7) 0.53704(17) 0.0279(10) Uani 1 1 d . . .
H13 H 0.1211 -0.2566 0.5372 0.033 Uiso 1 1 d R . .
C14 C 0.12051(13) 0.0318(7) 0.56443(16) 0.0261(10) Uani 1 1 d . . .
C15 C 0.13540(13) 0.2324(7) 0.56451(17) 0.0267(10) Uani 1 1 d . . .
H15 H 0.1307 0.3381 0.5835 0.032 Uiso 1 1 d R . .
C16 C 0.15644(13) 0.2818(6) 0.53766(16) 0.0229(9) Uani 1 1 d . . .
H16 H 0.1658 0.4199 0.5385 0.028 Uiso 1 1 d R . .
C17 C 0.09576(14) -0.0264(7) 0.59175(17) 0.0301(11) Uani 1 1 d . . .
C18 C 0.08711(16) 0.1645(8) 0.6170(2) 0.0406(13) Uani 1 1 d . . .
H181 H 0.1133 0.2278 0.6415 0.064(10) Uiso 1 1 d R . .
H182 H 0.0717 0.1189 0.6347 0.064(10) Uiso 1 1 d R . .
H183 H 0.0706 0.2664 0.5909 0.064(10) Uiso 1 1 d R . .
C19 C 0.11887(15) -0.1875(7) 0.63320(18) 0.0328(11) Uani 1 1 d . . .
H191 H 0.1247 -0.3098 0.6181 0.043(8) Uiso 1 1 d R . .
H192 H 0.1017 -0.2281 0.6489 0.043(8) Uiso 1 1 d R . .
H193 H 0.1450 -0.1283 0.6592 0.043(8) Uiso 1 1 d R . .
C20 C 0.05335(15) -0.1133(9) 0.5521(2) 0.0477(15) Uani 1 1 d . . .
H201 H 0.0392 -0.0112 0.5250 0.058(10) Uiso 1 1 d R . .
H202 H 0.0364 -0.1424 0.5688 0.058(10) Uiso 1 1 d R . .
H203 H 0.0575 -0.2417 0.5375 0.058(10) Uiso 1 1 d R . .
C21 C 0.32846(12) 0.1810(6) 0.24525(15) 0.0202(9) Uani 1 1 d . . .
C22 C 0.33465(13) -0.0224(6) 0.23364(16) 0.0248(10) Uani 1 1 d . . .
H22 H 0.3234 -0.1356 0.2436 0.030 Uiso 1 1 d R . .
C23 C 0.35729(13) -0.0586(7) 0.20818(17) 0.0262(10) Uani 1 1 d . . .
H23 H 0.3605 -0.1975 0.2000 0.031 Uiso 1 1 d R . .
C24 C 0.37525(12) 0.1019(6) 0.19382(16) 0.0214(9) Uani 1 1 d . . .
C25 C 0.36863(13) 0.3039(6) 0.20574(17) 0.0259(10) Uani 1 1 d . . .
H25 H 0.3801 0.4172 0.1961 0.031 Uiso 1 1 d R . .
C26 C 0.34603(14) 0.3436(7) 0.23099(17) 0.0269(10) Uani 1 1 d . . .
H26 H 0.3423 0.4826 0.2387 0.032 Uiso 1 1 d R . .
C27 C 0.40127(13) 0.0661(6) 0.16670(16) 0.0236(10) Uani 1 1 d . . .
C28 C 0.38368(14) 0.1935(7) 0.11725(17) 0.0286(11) Uani 1 1 d . . .
H281 H 0.3548 0.1539 0.0952 0.038(8) Uiso 1 1 d R . .
H282 H 0.4000 0.1662 0.0996 0.038(8) Uiso 1 1 d R . .
H283 H 0.3851 0.3415 0.1254 0.038(8) Uiso 1 1 d R . .
C29 C 0.40201(15) -0.1644(7) 0.15281(19) 0.0335(12) Uani 1 1 d . . .
H291 H 0.4165 -0.2463 0.1840 0.036(7) Uiso 1 1 d R . .
H292 H 0.4165 -0.1776 0.1324 0.036(7) Uiso 1 1 d R . .
H293 H 0.3736 -0.2154 0.1332 0.036(7) Uiso 1 1 d R . .
C30 C 0.44628(14) 0.1366(8) 0.20208(18) 0.0366(12) Uani 1 1 d . . .
H301 H 0.4467 0.2868 0.2074 0.049(9) Uiso 1 1 d R . .
H302 H 0.4637 0.1027 0.1862 0.049(9) Uiso 1 1 d R . .
H303 H 0.4570 0.0652 0.2349 0.049(9) Uiso 1 1 d R . .
C31 C -0.01040(15) 0.2125(7) 0.34833(14) 0.0426(19) Uiso 0.67 1 d PG A 1
C32 C -0.01802(16) 0.4140(7) 0.35837(18) 0.0438(13) Uiso 0.67 1 d PG A 1
H32 H -0.0406 0.4901 0.3332 0.053 Uiso 0.67 1 d PR A 1
C33 C 0.00736(17) 0.5040(6) 0.4053(2) 0.056(2) Uiso 0.67 1 d PG A 1
H33 H 0.0022 0.6417 0.4122 0.067 Uiso 0.67 1 d PR A 1
C34 C 0.04036(15) 0.3926(8) 0.44220(15) 0.046(2) Uiso 0.67 1 d PG A 1
H34 H 0.0577 0.4542 0.4743 0.055 Uiso 0.67 1 d PR A 1
C35 C 0.04798(14) 0.1912(7) 0.43217(16) 0.0385(19) Uiso 0.67 1 d PG A 1
H35 H 0.0705 0.1150 0.4574 0.046 Uiso 0.67 1 d PR A 1
C36 C 0.02260(15) 0.1011(6) 0.38523(18) 0.0306(16) Uiso 0.67 1 d PG A 1
H36 H 0.0278 -0.0366 0.3784 0.037 Uiso 0.67 1 d PR A 1
C37 C -0.0382(3) 0.1207(16) 0.2972(4) 0.066(3) Uiso 0.67 1 d P A 1
H371 H -0.0640 0.1998 0.2806 0.100 Uiso 0.67 1 d PR A 1
H372 H -0.0443 -0.0237 0.3014 0.100 Uiso 0.67 1 d PR A 1
H373 H -0.0241 0.1254 0.2761 0.100 Uiso 0.67 1 d PR A 1
C31' C 0.0177(3) 0.3567(12) 0.4054(3) 0.034(3) Uiso 0.33 1 d PG B 2
C32' C -0.0174(3) 0.4042(12) 0.3601(4) 0.0438(13) Uiso 0.33 1 d PG B 2
H32' H -0.0305 0.5352 0.3560 0.053 Uiso 0.33 1 d PR B 2
C33' C -0.0332(3) 0.2600(15) 0.3208(3) 0.043(4) Uiso 0.33 1 d PG B 2
H33' H -0.0572 0.2924 0.2898 0.052 Uiso 0.33 1 d PR B 2
C34' C -0.0141(3) 0.0683(13) 0.3268(3) 0.040(4) Uiso 0.33 1 d PG B 2
H34' H -0.0249 -0.0303 0.3000 0.048 Uiso 0.33 1 d PR B 2
C35' C 0.0210(3) 0.0208(12) 0.3722(4) 0.053(5) Uiso 0.33 1 d PG B 2
H35' H 0.0341 -0.1102 0.3763 0.063 Uiso 0.33 1 d PR B 2
C36' C 0.0369(3) 0.1650(14) 0.4115(3) 0.027(3) Uiso 0.33 1 d PG B 2
H36' H 0.0608 0.1326 0.4424 0.032 Uiso 0.33 1 d PR B 2
C37' C 0.0325(6) 0.510(3) 0.4481(7) 0.057(5) Uiso 0.33 1 d P B 2
H374 H 0.0143 0.6313 0.4370 0.085 Uiso 0.33 1 d PR B 2
H375 H 0.0609 0.5522 0.4571 0.085 Uiso 0.33 1 d PR B 2
H376 H 0.0321 0.4481 0.4779 0.085 Uiso 0.33 1 d PR B 2

loop_
_atom_site_aniso_label
_atom_site_aniso_U_11
_atom_site_aniso_U_22
_atom_site_aniso_U_33
_atom_site_aniso_U_23
_atom_site_aniso_U_13
_atom_site_aniso_U_12
O1 0.0263(16) 0.0118(14) 0.0275(15) -0.0009(12) 0.0181(14) -0.0010(12)
O2 0.0255(16) 0.0099(13) 0.0332(17) -0.0011(12) 0.0197(14) -0.0006(12)
N1 0.028(2) 0.0142(18) 0.028(2) -0.0003(15) 0.0164(17) -0.0003(15)
N2 0.026(2) 0.0151(18) 0.030(2) 0.0019(15) 0.0174(17) 0.0032(15)
N3 0.029(2) 0.0130(17) 0.032(2) 0.0019(15) 0.0195(17) 0.0011(15)
N4 0.030(2) 0.0170(19) 0.036(2) 0.0008(16) 0.0220(19) 0.0025(15)
C1 0.024(2) 0.012(2) 0.023(2) -0.0005(17) 0.0098(19) 0.0003(17)
C2 0.020(2) 0.0111(19) 0.026(2) -0.0020(17) 0.0116(18) -0.0047(16)
C3 0.022(2) 0.013(2) 0.029(2) -0.0034(17) 0.012(2) -0.0039(17)
C4 0.020(2) 0.016(2) 0.030(2) -0.0047(18) 0.0113(19) 0.0026(17)
C5 0.026(2) 0.012(2) 0.040(3) -0.0016(18) 0.019(2) -0.0017(17)
C6 0.024(2) 0.016(2) 0.029(2) 0.0032(18) 0.014(2) -0.0025(17)
C7 0.016(2) 0.016(2) 0.025(2) 0.0014(17) 0.0103(18) -0.0010(17)
C8 0.020(2) 0.018(2) 0.025(2) -0.0013(18) 0.0112(19) -0.0001(17)
C9 0.021(2) 0.015(2) 0.029(2) -0.0033(18) 0.0147(19) -0.0002(17)
C10 0.023(2) 0.017(2) 0.022(2) 0.0004(17) 0.0119(18) -0.0039(18)
C11 0.018(2) 0.019(2) 0.029(2) 0.0025(18) 0.0109(19) 0.0015(17)
C12 0.027(2) 0.019(2) 0.032(2) -0.0080(18) 0.018(2) -0.0043(18)
C13 0.031(3) 0.025(2) 0.032(2) -0.0011(19) 0.018(2) -0.0044(19)
C14 0.022(2) 0.029(2) 0.029(2) 0.000(2) 0.014(2) 0.0027(19)
C15 0.024(2) 0.025(2) 0.031(2) -0.0068(19) 0.013(2) 0.0035(19)
C16 0.028(2) 0.017(2) 0.029(2) -0.0019(18) 0.018(2) -0.0022(18)
C17 0.027(3) 0.036(3) 0.031(3) 0.001(2) 0.017(2) 0.000(2)
C18 0.044(3) 0.039(3) 0.053(3) 0.009(3) 0.035(3) 0.012(2)
C19 0.038(3) 0.032(3) 0.040(3) 0.001(2) 0.028(2) -0.001(2)
C20 0.034(3) 0.071(4) 0.046(3) 0.002(3) 0.025(3) -0.013(3)
C21 0.017(2) 0.017(2) 0.026(2) -0.0007(17) 0.0095(18) 0.0026(17)
C22 0.027(2) 0.015(2) 0.038(3) 0.0010(19) 0.019(2) -0.0012(18)
C23 0.026(2) 0.014(2) 0.042(3) -0.0009(19) 0.019(2) 0.0003(18)
C24 0.018(2) 0.022(2) 0.024(2) -0.0013(18) 0.0088(18) -0.0007(17)
C25 0.030(2) 0.018(2) 0.036(3) -0.0023(19) 0.021(2) -0.0019(18)
C26 0.033(3) 0.016(2) 0.039(3) 0.0002(19) 0.023(2) -0.0007(19)
C27 0.023(2) 0.023(2) 0.029(2) -0.0018(19) 0.016(2) 0.0005(18)
C28 0.032(3) 0.028(2) 0.035(3) -0.001(2) 0.023(2) 0.000(2)
C29 0.038(3) 0.027(3) 0.047(3) -0.001(2) 0.030(3) 0.010(2)
C30 0.024(3) 0.049(3) 0.039(3) 0.000(2) 0.017(2) 0.004(2)

loop_
_atom_type_symbol
_atom_type_description
_atom_type_scat_dispersion_real
_atom_type_scat_dispersion_imag
_atom_type_scat_source
C C 0.0033 0.0016 'International Tables Vol C Tables 4.2.6.8 and 6.1.1.4'
H H 0.0000 0.0000 'International Tables Vol C Tables 4.2.6.8 and 6.1.1.4'
N N 0.0061 0.0033 'International Tables Vol C Tables 4.2.6.8 and 6.1.1.4'
O O 0.0106 0.0060 'International Tables Vol C Tables 4.2.6.8 and 6.1.1.4'

loop_
_geom_angle_atom_site_label_1
_geom_angle_atom_site_label_2
_geom_angle_atom_site_label_3
_geom_angle
_geom_angle_site_symmetry_1
_geom_angle_site_symmetry_3
_geom_angle_publ_flag
C8 O1 C7 103.4(3) . . ?
C10 O2 C9 103.1(3) . . ?
C7 N1 N2 106.6(3) . . ?
C8 N2 N1 106.9(3) . . ?
C9 N3 N4 106.4(3) . . ?
C10 N4 N3 106.3(3) . . ?
C2 C1 C6 119.4(4) . . ?
C2 C1 C7 119.0(3) . . ?
C6 C1 C7 121.5(4) . . ?
C3 C2 C1 120.2(4) . . ?
C2 C3 C4 120.0(4) . . ?
C2 C3 C9 119.6(3) . . ?
C4 C3 C9 120.3(4) . . ?
C5 C4 C3 119.2(4) . . ?
C4 C5 C6 121.8(4) . . ?
C5 C6 C1 119.4(4) . . ?
N1 C7 O1 111.5(3) . . ?
N1 C7 C1 128.8(4) . . ?
O1 C7 C1 119.7(3) . . ?
N2 C8 O1 111.6(3) . . ?
N2 C8 C11 128.6(4) . . ?
O1 C8 C11 119.7(3) . . ?
N3 C9 O2 112.1(3) . . ?
N3 C9 C3 128.5(4) . . ?
O2 C9 C3 119.4(3) . . ?
N4 C10 O2 112.3(3) . . ?
N4 C10 C21 128.4(4) . . ?
O2 C10 C21 119.3(3) . . ?
C16 C11 C12 118.0(4) . . ?
C16 C11 C8 120.3(4) . . ?
C12 C11 C8 121.6(4) . . ?
C13 C12 C11 119.8(4) . . ?
C12 C13 C14 123.3(4) . . ?
C13 C14 C15 115.8(4) . . ?
C13 C14 C17 120.6(4) . . ?
C15 C14 C17 123.7(4) . . ?
C16 C15 C14 122.2(4) . . ?
C15 C16 C11 120.8(4) . . ?
C14 C17 C19 110.9(4) . . ?
C14 C17 C20 108.5(4) . . ?
C19 C17 C20 110.2(4) . . ?
C14 C17 C18 111.9(4) . . ?
C19 C17 C18 108.0(4) . . ?
C20 C17 C18 107.3(4) . . ?
C26 C21 C22 118.4(4) . . ?
C26 C21 C10 120.4(4) . . ?
C22 C21 C10 121.1(4) . . ?
C23 C22 C21 120.1(4) . . ?
C22 C23 C24 122.3(4) . . ?
C23 C24 C25 116.6(4) . . ?
C23 C24 C27 123.4(4) . . ?
C25 C24 C27 120.0(4) . . ?
C26 C25 C24 122.1(4) . . ?
C25 C26 C21 120.5(4) . . ?
C24 C27 C28 110.0(3) . . ?
C24 C27 C29 112.3(3) . . ?
C28 C27 C29 108.0(4) . . ?
C24 C27 C30 108.9(3) . . ?
C28 C27 C30 109.1(4) . . ?
C29 C27 C30 108.5(4) . . ?
C32 C31 C36 120.0 . . ?
C32 C31 C37 118.6(5) . . ?
C36 C31 C37 121.4(5) . . ?
C31 C32 C33 120.0 . . ?
C34 C33 C32 120.0 . . ?
C35 C34 C33 120.0 . . ?
C34 C35 C36 120.0 . . ?
C35 C36 C31 120.0 . . ?
C36' C31' C32' 120.0 . . ?
C36' C31' C37' 121.1(9) . . ?
C32' C31' C37' 118.8(9) . . ?
C33' C32' C31' 120.0 . . ?
C32' C33' C34' 120.0 . . ?
C33' C34' C35' 120.0 . . ?
C36' C35' C34' 120.0 . . ?
C31' C36' C35' 120.0 . . ?

loop_
_geom_bond_atom_site_label_1
_geom_bond_atom_site_label_2
_geom_bond_distance
_geom_bond_site_symmetry_2
_geom_bond_publ_flag
O1 C8 1.369(5) . ?
O1 C7 1.372(5) . ?
O2 C10 1.366(5) . ?
O2 C9 1.369(5) . ?
N1 C7 1.306(5) . ?
N1 N2 1.401(5) . ?
N2 C8 1.301(5) . ?
N3 C9 1.306(5) . ?
N3 N4 1.408(5) . ?
N4 C10 1.306(5) . ?
C1 C2 1.395(6) . ?
C1 C6 1.413(5) . ?
C1 C7 1.444(6) . ?
C2 C3 1.395(6) . ?
C3 C4 1.409(5) . ?
C3 C9 1.457(6) . ?
C4 C5 1.377(6) . ?
C5 C6 1.382(6) . ?
C8 C11 1.443(6) . ?
C10 C21 1.453(6) . ?
C11 C16 1.395(6) . ?
C11 C12 1.412(6) . ?
C12 C13 1.374(6) . ?
C13 C14 1.402(6) . ?
C14 C15 1.403(6) . ?
C14 C17 1.523(6) . ?
C15 C16 1.384(6) . ?
C17 C19 1.528(6) . ?
C17 C20 1.546(7) . ?
C17 C18 1.551(6) . ?
C21 C26 1.396(6) . ?
C21 C22 1.401(6) . ?
C22 C23 1.382(6) . ?
C23 C24 1.397(6) . ?
C24 C25 1.400(6) . ?
C24 C27 1.529(6) . ?
C25 C26 1.379(6) . ?
C27 C28 1.538(6) . ?
C27 C29 1.546(6) . ?
C27 C30 1.547(6) . ?
C31 C32 1.3899 . ?
C31 C36 1.3900 . ?
C31 C37 1.499(10) . ?
C32 C33 1.3900 . ?
C33 C34 1.3899 . ?
C34 C35 1.3899 . ?
C35 C36 1.3900 . ?
C31' C36' 1.3899 . ?
C31' C32' 1.3900 . ?
C31' C37' 1.496(19) . ?
C32' C33' 1.3899 . ?
C33' C34' 1.3899 . ?
C34' C35' 1.3900 . ?
C35' C36' 1.3900 . ?
